data_2242018
loop_
_publ_author_name
'Martens, Sean J.'
'Geiger, David K.'

_publ_section_title
;
 Structural characterization of two tetrachloridozincate salts of
 4-carboxy-1<i>H</i>-imidazol-3-ium: a salt hydrate and a co-crystal salt
 hydrate
;
_journal_coeditor_code PJ2040
_journal_issue 2
_journal_name_full 'Acta Crystallographica Section E'
_journal_page_first 162
_journal_page_last 167
_journal_paper_doi 10.1107/S2056989017000317
_journal_volume 73
_journal_year 2017
_chemical_formula_iupac '(C4 H4 N2 O2)2 [Zn Cl4], 2C4 H5 N2 O2 H2 O'
_chemical_formula_moiety
;
2(C4 H4 N2 O2 +), Zn Cl4 2-, 2(C4 H5 N2 O2), H2 O
;
_chemical_formula_sum 'C16 H20 Cl4 N8 O9 Zn'
_chemical_formula_weight 675.57
_chemical_name_systematic
;
bis(4-carboxy-1<i>H</i>-imidazol-3-ium) tetrachloridozincate
bis(1<i>H</i>-imidazol-3-ium-4-carboxylato) monohydrate
;
_space_group_crystal_system triclinic
_space_group_IT_number 2
_space_group_name_Hall '-P 1'
_space_group_name_H-M_alt 'P -1'
_symmetry_space_group_name_Hall '-P 1'
_symmetry_space_group_name_H-M 'P -1'
_atom_sites_solution_hydrogens mixed
_atom_sites_solution_primary direct
_atom_sites_solution_secondary difmap
_cell_angle_alpha 89.524(9)
_cell_angle_beta 85.622(9)
_cell_angle_gamma 71.202(8)
_cell_formula_units_Z 2
_cell_length_a 6.9369(19)
_cell_length_b 6.9624(15)
_cell_length_c 28.483(8)
_cell_measurement_reflns_used 3388
_cell_measurement_temperature 200.(2)
_cell_measurement_theta_max 23.5881
_cell_measurement_theta_min 3.1071
_cell_volume 1298.3(6)
_computing_cell_refinement
;
APEX2 (Bruker, 2013)
;
_computing_data_collection
;
APEX2 (Bruker, 2013)
;
_computing_data_reduction
;
SAINT (Bruker, 2013)
;
_computing_molecular_graphics
;
PLATON (Spek, 2009) and Mercury (Macrae <i>et al.</i>, 2006)
;
_computing_publication_material
;
publCIF (Westrip, 2010)
;
_computing_structure_refinement
;
SHELXL2014 (Sheldrick, 2015)
;
_computing_structure_solution
;
SHELXS97 (Sheldrick, 2008)
;
_diffrn_ambient_temperature 200.(2)
_diffrn_detector_area_resol_mean 8.3330
_diffrn_measured_fraction_theta_full 0.953
_diffrn_measured_fraction_theta_max 0.953
_diffrn_measurement_device_type 'Bruker SMART X2S benchtop'
_diffrn_measurement_method \w
_diffrn_radiation_type MoKa
_diffrn_radiation_wavelength 0.71073
_diffrn_reflns_av_R_equivalents 0.0415
_diffrn_reflns_limit_h_max 8
_diffrn_reflns_limit_h_min -8
_diffrn_reflns_limit_k_max 7
_diffrn_reflns_limit_k_min -8
_diffrn_reflns_limit_l_max 21
_diffrn_reflns_limit_l_min -35
_diffrn_reflns_number 10560
_diffrn_reflns_theta_full 25.98
_diffrn_reflns_theta_max 25.98
_diffrn_reflns_theta_min 2.87
_exptl_absorpt_coefficient_mu 1.420
_exptl_absorpt_correction_T_max 0.76
_exptl_absorpt_correction_T_min 0.50
_exptl_absorpt_correction_type multi-scan
_exptl_absorpt_process_details
;
(SADABS; Bruker, 2013)
;
_exptl_crystal_colour 'clear colourless'
_exptl_crystal_density_diffrn 1.728
_exptl_crystal_density_method 'not measured'
_exptl_crystal_description block
_exptl_crystal_F_000 684
_exptl_crystal_size_max 0.500
_exptl_crystal_size_mid 0.250
_exptl_crystal_size_min 0.200
_refine_diff_density_max 0.632
_refine_diff_density_min -0.709
_refine_ls_extinction_method none
_refine_ls_goodness_of_fit_ref 1.026
_refine_ls_hydrogen_treatment mixed
_refine_ls_matrix_type full
_refine_ls_number_parameters 395
_refine_ls_number_reflns 4855
_refine_ls_number_restraints 16
_refine_ls_restrained_S_all 1.025
_refine_ls_R_factor_all 0.0720
_refine_ls_R_factor_gt 0.0497
_refine_ls_shift/su_max 0.000
_refine_ls_shift/su_mean 0.000
_refine_ls_structure_factor_coef Fsqd
_refine_ls_weighting_details 'w=1/[\s^2^(Fo^2^)+(0.0739P)^2^+0.0203P] where P=(Fo^2^+2Fc^2^)/3'
_refine_ls_weighting_scheme calc
_refine_ls_wR_factor_gt 0.1235
_refine_ls_wR_factor_ref 0.1345
_reflns_number_gt 3619
_reflns_number_total 4855
_reflns_threshold_expression 'I > 2\s(I)'
_cod_data_source_file pj2040sup1.cif
_cod_data_source_block II
_cod_database_code 2242018

loop_
_space_group_symop_operation_xyz
'x, y, z'
'-x, -y, -z'

loop_
_atom_site_type_symbol
_atom_site_label
_atom_site_fract_x
_atom_site_fract_y
_atom_site_fract_z
_atom_site_U_iso_or_equiv
_atom_site_adp_type
_atom_site_calc_flag
_atom_site_occupancy
_atom_site_disorder_assembly
_atom_site_disorder_group
Zn Zn1 -0.05225(7) 0.61778(7) 0.24502(2) 0.03731(17) Uani d 1.0 . .
Cl Cl1 -0.26017(17) 0.82285(19) 0.19411(4) 0.0531(3) Uani d 1.0 . .
Cl Cl2 0.05785(16) 0.29226(16) 0.21504(3) 0.0436(3) Uani d 1.0 . .
Cl Cl3 0.23787(18) 0.6937(2) 0.25097(4) 0.0560(3) Uani d 1.0 . .
Cl Cl4 -0.22620(16) 0.63506(17) 0.31606(3) 0.0408(3) Uani d 1.0 . .
O O1 0.3219(4) 0.2856(5) 0.02796(9) 0.0471(8) Uani d 1.0 . .
O O2 0.1247(4) 0.3358(5) 0.09533(10) 0.0517(8) Uani d 1.0 . .
O O3 0.3667(5) 0.1705(6) 0.39393(12) 0.0661(10) Uani d 1.0 . .
O O4 0.4907(5) 0.2123(5) 0.46135(10) 0.0559(9) Uani d 1.0 . .
H H4A 0.379(5) 0.223(8) 0.4788(16) 0.084 Uiso d 1.0 . .
O O5 -0.1453(5) 0.7598(5) 0.50318(10) 0.0537(8) Uani d 1.0 . .
O O6 -0.2533(5) 0.6845(6) 0.43625(10) 0.0615(9) Uani d 1.0 . .
O O7 -0.2136(5) 0.8281(6) 0.07375(11) 0.0685(10) Uani d 1.0 . .
O O8 -0.0196(5) 0.7583(5) 0.00627(10) 0.0508(8) Uani d 1.0 . .
H H8A -0.114(6) 0.723(8) -0.0045(16) 0.076 Uiso d 1.0 . .
O O1S 0.414(2) 0.099(2) 0.2899(6) 0.070(4) Uani d 0.60(4) A 1
H H1A 0.334(16) 0.176(12) 0.272(3) 0.105 Uiso d 0.60(4) A 1
H H1B 0.459(16) -0.021(6) 0.279(3) 0.105 Uiso d 0.60(4) A 1
O O2S 0.495(5) 0.150(4) 0.2703(12) 0.093(10) Uani d 0.40(4) A 2
H H2A 0.381(15) 0.15(3) 0.262(8) 0.14 Uiso d 0.40(4) A 2
H H2B 0.59(2) 0.08(3) 0.251(5) 0.14 Uiso d 0.40(4) A 2
N N1 0.7400(5) 0.3481(6) 0.12509(13) 0.0451(9) Uani d 1.0 . .
H H1N 0.870(3) 0.342(7) 0.1225(15) 0.054 Uiso d 1.0 . .
N N2 0.4407(5) 0.3466(6) 0.14633(11) 0.0392(8) Uani d 1.0 . .
H H2N 0.328(4) 0.352(6) 0.1626(12) 0.047 Uiso d 1.0 . .
N N3 0.7314(6) 0.1382(5) 0.34378(11) 0.0405(8) Uani d 1.0 . .
H H3N 0.644(5) 0.134(6) 0.3241(12) 0.049 Uiso d 1.0 . .
N N4 1.0110(6) 0.1551(6) 0.36673(14) 0.0460(9) Uani d 1.0 . .
H H4N 1.133(4) 0.158(7) 0.3638(15) 0.055 Uiso d 1.0 . .
N N5 0.1092(5) 0.6640(5) 0.38684(11) 0.0370(8) Uani d 1.0 . .
H H5N 0.024(5) 0.646(6) 0.3686(12) 0.044 Uiso d 1.0 . .
N N6 0.3850(5) 0.6882(6) 0.41028(12) 0.0437(9) Uani d 1.0 . .
H H6N 0.511(4) 0.687(7) 0.4100(15) 0.052 Uiso d 1.0 . .
N N7 0.1081(5) 0.8476(5) 0.12179(11) 0.0370(8) Uani d 1.0 . .
H H7N 0.006(5) 0.834(6) 0.1409(12) 0.044 Uiso d 1.0 . .
N N8 0.4083(5) 0.8406(5) 0.09664(12) 0.0392(8) Uani d 1.0 . .
H H8N 0.533(4) 0.846(6) 0.0945(14) 0.047 Uiso d 1.0 . .
C C1 0.4601(6) 0.3304(6) 0.09817(12) 0.0317(9) Uani d 1.0 . .
C C2 0.6497(6) 0.3318(6) 0.08465(14) 0.0403(10) Uani d 1.0 . .
H H2 0.7095 0.3232 0.0533 0.048 Uiso calc 1.0 . .
C C3 0.6112(6) 0.3560(7) 0.16165(15) 0.0463(11) Uani d 1.0 . .
H H3 0.6366 0.3667 0.1937 0.056 Uiso calc 1.0 . .
C C4 0.2872(6) 0.3160(6) 0.07221(13) 0.0352(9) Uani d 1.0 . .
C C5 0.7016(6) 0.1709(6) 0.39137(13) 0.0349(9) Uani d 1.0 . .
C C6 0.8780(6) 0.1832(6) 0.40570(13) 0.0385(9) Uani d 1.0 . .
H H6 0.9044 0.207 0.437 0.046 Uiso calc 1.0 . .
C C7 0.9189(7) 0.1297(6) 0.32923(14) 0.0443(10) Uani d 1.0 . .
H H7 0.9775 0.1092 0.2977 0.053 Uiso calc 1.0 . .
C C8 0.5038(7) 0.1835(6) 0.41683(14) 0.0412(10) Uani d 1.0 . .
C C9 0.0765(6) 0.6982(6) 0.43471(12) 0.0332(9) Uani d 1.0 . .
C C10 0.2521(6) 0.7147(6) 0.44949(13) 0.0411(10) Uani d 1.0 . .
H H10 0.2774 0.7396 0.4808 0.049 Uiso calc 1.0 . .
C C11 0.2965(6) 0.6581(7) 0.37284(14) 0.0415(10) Uani d 1.0 . .
H H11 0.357 0.6361 0.3415 0.05 Uiso calc 1.0 . .
C C12 -0.1239(6) 0.7129(6) 0.45951(13) 0.0387(9) Uani d 1.0 . .
C C13 0.1228(6) 0.8218(6) 0.07366(12) 0.0327(9) Uani d 1.0 . .
C C14 0.3108(6) 0.8187(6) 0.05808(13) 0.0359(9) Uani d 1.0 . .
H H14 0.3661 0.804 0.0262 0.043 Uiso calc 1.0 . .
C C15 0.2828(6) 0.8583(6) 0.13502(13) 0.0395(10) Uani d 1.0 . .
H H15 0.313 0.8756 0.1664 0.047 Uiso calc 1.0 . .
C C16 -0.0527(6) 0.8025(6) 0.04986(13) 0.0371(9) Uani d 1.0 . .

loop_
_atom_site_aniso_label
_atom_site_aniso_U_11
_atom_site_aniso_U_22
_atom_site_aniso_U_33
_atom_site_aniso_U_12
_atom_site_aniso_U_13
_atom_site_aniso_U_23
Zn1 0.0263(3) 0.0572(3) 0.0303(2) -0.0159(2) -0.00276(18) 0.0010(2)
Cl1 0.0298(6) 0.0833(8) 0.0449(6) -0.0162(6) -0.0066(4) 0.0210(5)
Cl2 0.0350(6) 0.0569(7) 0.0396(5) -0.0163(5) 0.0002(4) -0.0053(4)
Cl3 0.0384(7) 0.0955(9) 0.0465(6) -0.0383(7) -0.0061(5) 0.0008(6)
Cl4 0.0300(6) 0.0627(7) 0.0325(5) -0.0195(5) 0.0005(4) -0.0008(4)
O1 0.0278(17) 0.083(2) 0.0384(15) -0.0286(17) -0.0010(12) -0.0070(14)
O2 0.0223(16) 0.092(2) 0.0451(16) -0.0247(17) 0.0012(12) -0.0051(15)
O3 0.034(2) 0.106(3) 0.067(2) -0.032(2) -0.0113(16) -0.0099(19)
O4 0.0332(19) 0.089(2) 0.0449(18) -0.0209(19) 0.0054(13) -0.0038(16)
O5 0.0321(18) 0.090(2) 0.0411(16) -0.0239(18) 0.0005(13) -0.0055(15)
O6 0.0292(18) 0.112(3) 0.0530(18) -0.035(2) -0.0055(14) -0.0124(18)
O7 0.0241(18) 0.138(3) 0.0505(18) -0.036(2) 0.0012(14) -0.0083(19)
O8 0.0326(18) 0.086(2) 0.0427(16) -0.0312(18) -0.0062(13) -0.0057(15)
O1S 0.042(6) 0.110(6) 0.048(6) -0.008(5) -0.014(5) -0.020(4)
O2S 0.060(14) 0.130(12) 0.068(13) 0.008(11) -0.035(11) -0.019(11)
N1 0.0172(19) 0.063(2) 0.060(2) -0.0188(19) -0.0057(16) -0.0067(18)
N2 0.0176(18) 0.060(2) 0.0417(18) -0.0154(18) -0.0014(14) -0.0019(16)
N3 0.032(2) 0.052(2) 0.0397(18) -0.0163(18) -0.0075(15) 0.0016(16)
N4 0.023(2) 0.050(2) 0.069(2) -0.0163(18) -0.0057(17) 0.0118(18)
N5 0.0210(18) 0.052(2) 0.0406(18) -0.0135(17) -0.0100(14) -0.0015(15)
N6 0.0174(18) 0.060(2) 0.058(2) -0.0166(18) -0.0085(16) 0.0067(17)
N7 0.0236(19) 0.056(2) 0.0353(17) -0.0183(17) -0.0008(13) 0.0015(15)
N8 0.0171(18) 0.050(2) 0.056(2) -0.0168(17) -0.0054(15) 0.0018(16)
C1 0.020(2) 0.040(2) 0.0378(19) -0.0145(18) -0.0013(15) -0.0030(16)
C2 0.020(2) 0.055(3) 0.044(2) -0.011(2) 0.0009(16) -0.0067(19)
C3 0.028(2) 0.068(3) 0.047(2) -0.020(2) -0.0079(19) -0.002(2)
C4 0.023(2) 0.045(2) 0.041(2) -0.0149(19) -0.0041(16) 0.0011(17)
C5 0.031(2) 0.036(2) 0.040(2) -0.0118(19) -0.0084(17) 0.0009(17)
C6 0.036(2) 0.043(2) 0.040(2) -0.015(2) -0.0093(18) -0.0013(17)
C7 0.039(3) 0.050(3) 0.044(2) -0.015(2) 0.0016(19) 0.0033(19)
C8 0.027(2) 0.049(3) 0.050(2) -0.015(2) -0.0047(18) -0.0028(19)
C9 0.020(2) 0.044(2) 0.0370(19) -0.0120(19) -0.0081(15) 0.0046(17)
C10 0.031(2) 0.056(3) 0.038(2) -0.014(2) -0.0110(17) -0.0017(18)
C11 0.026(2) 0.058(3) 0.042(2) -0.015(2) -0.0014(17) 0.0025(19)
C12 0.025(2) 0.052(3) 0.041(2) -0.014(2) -0.0040(17) -0.0012(18)
C13 0.022(2) 0.044(2) 0.0352(19) -0.0141(19) -0.0042(15) 0.0015(16)
C14 0.023(2) 0.047(2) 0.038(2) -0.013(2) -0.0007(16) -0.0019(17)
C15 0.032(2) 0.052(3) 0.039(2) -0.017(2) -0.0118(17) 0.0020(18)
C16 0.020(2) 0.055(3) 0.039(2) -0.015(2) -0.0053(16) 0.0019(18)

loop_
_atom_type_symbol
_atom_type_description
_atom_type_scat_dispersion_real
_atom_type_scat_dispersion_imag
_atom_type_scat_source
C C 0.0033 0.0016 'International Tables Vol C Tables 4.2.6.8 and 6.1.1.4'
H H 0.0000 0.0000 'International Tables Vol C Tables 4.2.6.8 and 6.1.1.4'
N N 0.0061 0.0033 'International Tables Vol C Tables 4.2.6.8 and 6.1.1.4'
O O 0.0106 0.0060 'International Tables Vol C Tables 4.2.6.8 and 6.1.1.4'
Cl Cl 0.1484 0.1585 'International Tables Vol C Tables 4.2.6.8 and 6.1.1.4'
Zn Zn 0.2839 1.4301 'International Tables Vol C Tables 4.2.6.8 and 6.1.1.4'

loop_
_geom_angle_atom_site_label_1
_geom_angle_atom_site_label_2
_geom_angle_atom_site_label_3
_geom_angle
_geom_angle_publ_flag
Cl3 Zn1 Cl4 111.21(4) y
Cl3 Zn1 Cl1 112.42(5) y
Cl4 Zn1 Cl1 109.31(5) y
Cl3 Zn1 Cl2 104.23(5) y
Cl4 Zn1 Cl2 110.95(4) y
Cl1 Zn1 Cl2 108.62(5) y
C8 O4 H4A 122.(4) ?
C16 O8 H8A 113.(3) ?
H1A O1S H1B 111.(5) ?
H2A O2S H2B 113.(6) ?
C3 N1 C2 109.4(3) ?
C3 N1 H1N 132.(3) ?
C2 N1 H1N 118.(3) ?
C3 N2 C1 109.7(3) ?
C3 N2 H2N 128.(3) ?
C1 N2 H2N 122.(3) ?
C7 N3 C5 109.6(3) ?
C7 N3 H3N 121.(3) ?
C5 N3 H3N 129.(3) ?
C7 N4 C6 109.4(4) ?
C7 N4 H4N 120.(3) ?
C6 N4 H4N 130.(3) ?
C11 N5 C9 109.5(3) ?
C11 N5 H5N 124.(3) ?
C9 N5 H5N 126.(3) ?
C11 N6 C10 110.0(3) ?
C11 N6 H6N 125.(3) ?
C10 N6 H6N 125.(3) ?
C15 N7 C13 109.3(3) ?
C15 N7 H7N 126.(3) ?
C13 N7 H7N 124.(3) ?
C15 N8 C14 109.4(3) ?
C15 N8 H8N 128.(3) ?
C14 N8 H8N 122.(3) ?
C2 C1 N2 106.3(3) ?
C2 C1 C4 133.6(3) ?
N2 C1 C4 120.2(3) ?
C1 C2 N1 106.6(3) ?
C1 C2 H2 126.7 ?
N1 C2 H2 126.7 ?
N1 C3 N2 108.0(4) ?
N1 C3 H3 126.0 ?
N2 C3 H3 126.0 ?
O2 C4 O1 126.3(4) y
O2 C4 C1 117.2(3) ?
O1 C4 C1 116.5(3) ?
C6 C5 N3 106.6(3) ?
C6 C5 C8 132.8(4) ?
N3 C5 C8 120.6(3) ?
C5 C6 N4 106.8(3) ?
C5 C6 H6 126.6 ?
N4 C6 H6 126.6 ?
N3 C7 N4 107.5(4) ?
N3 C7 H7 126.3 ?
N4 C7 H7 126.3 ?
O3 C8 O4 125.6(4) y
O3 C8 C5 118.2(4) ?
O4 C8 C5 116.2(4) ?
C10 C9 N5 106.6(3) ?
C10 C9 C12 133.0(3) ?
N5 C9 C12 120.4(3) ?
C9 C10 N6 106.2(3) ?
C9 C10 H10 126.9 ?
N6 C10 H10 126.9 ?
N5 C11 N6 107.7(3) ?
N5 C11 H11 126.1 ?
N6 C11 H11 126.1 ?
O6 C12 O5 126.3(4) y
O6 C12 C9 117.6(3) ?
O5 C12 C9 116.1(3) ?
C14 C13 N7 106.7(3) ?
C14 C13 C16 133.2(3) ?
N7 C13 C16 120.1(3) ?
C13 C14 N8 107.0(3) ?
C13 C14 H14 126.5 ?
N8 C14 H14 126.5 ?
N7 C15 N8 107.6(3) ?
N7 C15 H15 126.2 ?
N8 C15 H15 126.2 ?
O7 C16 O8 126.3(4) y
O7 C16 C13 117.8(3) ?
O8 C16 C13 115.9(3) ?

loop_
_geom_bond_atom_site_label_1
_geom_bond_atom_site_label_2
_geom_bond_distance
_geom_bond_publ_flag
Zn1 Cl3 2.2577(12) y
Zn1 Cl4 2.2589(11) y
Zn1 Cl1 2.2758(12) y
Zn1 Cl2 2.2948(12) y
O1 C4 1.271(4) y
O2 C4 1.229(4) y
O3 C8 1.220(5) y
O4 C8 1.277(5) y
O4 H4A 0.87(2) ?
O5 C12 1.274(5) y
O6 C12 1.222(5) y
O7 C16 1.224(5) y
O8 C16 1.267(5) y
O8 H8A 0.851(19) ?
O1S H1A 0.85(2) ?
O1S H1B 0.84(2) ?
O2S H2A 0.85(2) ?
O2S H2B 0.85(2) ?
N1 C3 1.309(5) ?
N1 C2 1.375(5) ?
N1 H1N 0.884(19) ?
N2 C3 1.312(5) ?
N2 C1 1.370(5) ?
N2 H2N 0.871(19) ?
N3 C7 1.318(5) ?
N3 C5 1.365(5) ?
N3 H3N 0.866(19) ?
N4 C7 1.327(6) ?
N4 C6 1.361(5) ?
N4 H4N 0.849(19) ?
N5 C11 1.317(5) ?
N5 C9 1.375(5) ?
N5 H5N 0.858(19) ?
N6 C11 1.321(5) ?
N6 C10 1.367(5) ?
N6 H6N 0.868(19) ?
N7 C15 1.321(5) ?
N7 C13 1.376(4) ?
N7 H7N 0.889(19) ?
N8 C15 1.325(5) ?
N8 C14 1.367(5) ?
N8 H8N 0.872(19) ?
C1 C2 1.345(5) ?
C1 C4 1.487(5) ?
C2 H2 0.95 ?
C3 H3 0.95 ?
C5 C6 1.347(5) ?
C5 C8 1.479(5) ?
C6 H6 0.95 ?
C7 H7 0.95 ?
C9 C10 1.357(5) ?
C9 C12 1.484(5) ?
C10 H10 0.95 ?
C11 H11 0.95 ?
C13 C14 1.339(5) ?
C13 C16 1.481(5) ?
C14 H14 0.95 ?
C15 H15 0.95 ?

loop_
_geom_hbond_atom_site_label_D
_geom_hbond_atom_site_label_H
_geom_hbond_atom_site_label_A
_geom_hbond_site_symmetry_A
_geom_hbond_distance_DH
_geom_hbond_distance_HA
_geom_hbond_distance_DA
_geom_hbond_angle_DHA
_geom_hbond_publ_flag
O4 H4A O5 2_566 0.87(2) 1.63(2) 2.476(4) 163.(5) y
O4 H4A O6 2_566 0.87(2) 2.52(4) 3.205(4) 136.(4) y
O8 H8A O1 2_565 0.851(19) 1.65(2) 2.484(4) 166.(5) y
O8 H8A O2 2_565 0.851(19) 2.63(4) 3.162(4) 122.(4) y
O1S H1A Cl2 . 0.85(2) 2.52(5) 3.330(9) 159.(10) y
O1S H1B Cl1 1_645 0.84(2) 2.97(9) 3.546(15) 128.(10) y
O1S H1B Cl4 1_645 0.84(2) 2.93(7) 3.499(11) 127.(8) y
O2S H2A Cl2 . 0.85(2) 2.61(12) 3.382(17) 15.E1(2) y
O2S H2B Cl1 1_645 0.85(2) 2.36(10) 3.13(2) 150.(17) y
N1 H1N O2 1_655 0.884(19) 1.86(2) 2.712(4) 160.(4) y
N2 H2N Cl2 . 0.871(19) 2.44(2) 3.297(3) 167.(4) y
N3 H3N O1S . 0.866(19) 2.01(2) 2.860(10) 168.(4) y
N3 H3N O2S . 0.866(19) 1.89(2) 2.739(12) 165.(4) y
N4 H4N O3 1_655 0.849(19) 1.92(3) 2.677(5) 148.(4) y
N5 H5N Cl4 . 0.858(19) 2.39(2) 3.247(3) 173.(4) y
N6 H6N O6 1_655 0.868(19) 1.85(3) 2.661(4) 156.(4) y
N7 H7N Cl1 . 0.889(19) 2.32(2) 3.205(3) 175.(4) y
N8 H8N O7 1_655 0.872(19) 1.78(2) 2.628(4) 164.(4) y
C2 H2 O8 2_665 0.95 2.55 3.414(5) 151.6 ?
C3 H3 Cl2 1_655 0.95 2.91 3.454(4) 117.6 ?
C6 H6 O5 2_666 0.95 2.54 3.400(5) 151.0 ?
C7 H7 Cl2 1_655 0.95 2.77 3.599(4) 146.0 ?
C10 H10 O4 2_666 0.95 2.49 3.345(5) 150.6 ?
C11 H11 Cl3 . 0.95 2.75 3.523(4) 138.7 ?
C11 H11 Cl4 1_655 0.95 2.92 3.528(4) 122.7 ?
C14 H14 O1 2_665 0.95 2.47 3.303(5) 146.5 ?
C15 H15 Cl3 . 0.95 2.8 3.511(4) 131.9 ?

loop_
_geom_torsion_atom_site_label_1
_geom_torsion_atom_site_label_2
_geom_torsion_atom_site_label_3
_geom_torsion_atom_site_label_4
_geom_torsion
_geom_torsion_publ_flag
C3 N2 C1 C2 -0.4(5) ?
C3 N2 C1 C4 179.6(4) ?
N2 C1 C2 N1 0.2(5) ?
C4 C1 C2 N1 -179.9(4) ?
C3 N1 C2 C1 0.1(5) ?
C2 N1 C3 N2 -0.4(5) ?
C1 N2 C3 N1 0.5(5) ?
C2 C1 C4 O2 -174.2(5) ?
N2 C1 C4 O2 5.7(6) y
C2 C1 C4 O1 5.4(7) ?
N2 C1 C4 O1 -174.7(4) ?
C7 N3 C5 C6 0.3(5) ?
C7 N3 C5 C8 -179.0(4) ?
N3 C5 C6 N4 -0.8(5) ?
C8 C5 C6 N4 178.4(4) ?
C7 N4 C6 C5 1.1(5) ?
C5 N3 C7 N4 0.4(5) ?
C6 N4 C7 N3 -0.9(5) ?
C6 C5 C8 O3 178.6(5) ?
N3 C5 C8 O3 -2.3(6) y
C6 C5 C8 O4 0.2(7) ?
N3 C5 C8 O4 179.3(4) ?
C11 N5 C9 C10 0.5(5) ?
C11 N5 C9 C12 179.7(4) ?
N5 C9 C10 N6 -0.5(5) ?
C12 C9 C10 N6 -179.6(4) ?
C11 N6 C10 C9 0.4(5) ?
C9 N5 C11 N6 -0.2(5) ?
C10 N6 C11 N5 -0.1(5) ?
C10 C9 C12 O6 -177.8(5) ?
N5 C9 C12 O6 3.2(6) y
C10 C9 C12 O5 4.0(7) ?
N5 C9 C12 O5 -175.0(4) ?
C15 N7 C13 C14 -0.4(5) ?
C15 N7 C13 C16 179.2(4) ?
N7 C13 C14 N8 0.5(5) ?
C16 C13 C14 N8 -179.0(4) ?
C15 N8 C14 C13 -0.4(5) ?
C13 N7 C15 N8 0.1(5) ?
C14 N8 C15 N7 0.2(5) ?
C14 C13 C16 O7 -174.2(5) ?
N7 C13 C16 O7 6.3(6) y
C14 C13 C16 O8 6.5(7) ?
N7 C13 C16 O8 -173.0(4) ?

_cod_database_fobs_code 2242018
